data_2018081
loop_
_publ_author_name
'Gerhardt, Valeska'
'Tutughamiarso, Maya'
'Bolte, Michael'

_publ_section_title
;
 Pseudopolymorphs of 2,6-diaminopyrimidin-4-one and
 2-amino-6-methylpyrimidin-4-one: one or two tautomers present in the
 same crystal
;
_journal_coeditor_code SK3407
_journal_issue 5
_journal_name_full 'Acta Crystallographica Section C'
_journal_page_first o179
_journal_page_last o187
_journal_paper_doi 10.1107/S0108270111013072
_journal_volume 67
_journal_year 2011
_chemical_formula_iupac 'C4 H6 N4 O , C4 H9 N O'
_chemical_formula_moiety 'C4 H6 N4 O, C4 H9 N O'
_chemical_formula_sum 'C8 H15 N5 O2'
_chemical_formula_weight 213.25
_chemical_name_systematic
;
2,6-diaminopyrimidin-4-one dimethylacetamide solvate (1/1)
;
_space_group_IT_number 9
_symmetry_cell_setting monoclinic
_symmetry_space_group_name_Hall 'C -2yc'
_symmetry_space_group_name_H-M 'C 1 c 1'
_atom_sites_solution_hydrogens geom
_atom_sites_solution_primary direct
_atom_sites_solution_secondary difmap
_audit_creation_method SHELXL97
_cell_angle_alpha 90.00
_cell_angle_beta 104.868(6)
_cell_angle_gamma 90.00
_cell_formula_units_Z 8
_cell_length_a 19.1494(13)
_cell_length_b 7.8704(4)
_cell_length_c 14.9104(11)
_cell_measurement_reflns_used 10399
_cell_measurement_temperature 173(2)
_cell_measurement_theta_max 26
_cell_measurement_theta_min 3.27
_cell_volume 2172.0(3)
_computing_cell_refinement 'X-AREA (Stoe & Cie, 2001)'
_computing_data_collection 'X-AREA (Stoe & Cie, 2001)'
_computing_data_reduction 'X-AREA (Stoe & Cie, 2001)'
_computing_molecular_graphics
;
Mercury (Version 2.2; Macrae <i>et al.</i>, 2008) and XP (Sheldrick,
2008)
;
_computing_publication_material 'publCIF (Westrip, 2010)'
_computing_structure_refinement 'SHELXL97 (Sheldrick, 2008)'
_computing_structure_solution 'SHELXS97 (Sheldrick, 2008)'
_diffrn_ambient_temperature 173(2)
_diffrn_measured_fraction_theta_full 0.997
_diffrn_measured_fraction_theta_max 0.993
_diffrn_measurement_device_type 'Stoe IPDS II two-circle'
_diffrn_measurement_method \w
_diffrn_radiation_monochromator graphite
_diffrn_radiation_source 'fine-focus sealed tube'
_diffrn_radiation_type MoK\a
_diffrn_radiation_wavelength 0.71073
_diffrn_reflns_av_R_equivalents 0.0961
_diffrn_reflns_av_sigmaI/netI 0.0452
_diffrn_reflns_limit_h_max 23
_diffrn_reflns_limit_h_min -23
_diffrn_reflns_limit_k_max 9
_diffrn_reflns_limit_k_min -9
_diffrn_reflns_limit_l_max 18
_diffrn_reflns_limit_l_min -18
_diffrn_reflns_number 12494
_diffrn_reflns_theta_full 25.00
_diffrn_reflns_theta_max 25.63
_diffrn_reflns_theta_min 3.27
_diffrn_standards_number 0
_exptl_absorpt_coefficient_mu 0.097
_exptl_absorpt_correction_type none
_exptl_crystal_colour colourless
_exptl_crystal_density_diffrn 1.304
_exptl_crystal_density_method 'not measured'
_exptl_crystal_description block
_exptl_crystal_F_000 912
_exptl_crystal_size_max 0.50
_exptl_crystal_size_mid 0.35
_exptl_crystal_size_min 0.30
_refine_diff_density_max 0.467
_refine_diff_density_min -0.312
_refine_ls_extinction_method none
_refine_ls_goodness_of_fit_ref 1.037
_refine_ls_hydrogen_treatment constr
_refine_ls_matrix_type full
_refine_ls_number_parameters 277
_refine_ls_number_reflns 2054
_refine_ls_number_restraints 22
_refine_ls_restrained_S_all 1.045
_refine_ls_R_factor_all 0.0505
_refine_ls_R_factor_gt 0.0474
_refine_ls_shift/su_max 0.000
_refine_ls_shift/su_mean 0.000
_refine_ls_structure_factor_coef Fsqd
_refine_ls_weighting_details 'calc w = 1/[\s^2^(Fo^2^)+(0.0831P)^2^+1.0447P] where P=(Fo^2^+2Fc^2^)/3'
_refine_ls_weighting_scheme calc
_refine_ls_wR_factor_gt 0.1232
_refine_ls_wR_factor_ref 0.1257
_reflns_number_gt 1922
_reflns_number_total 2054
_reflns_threshold_expression I>2\s(I)
_cod_data_source_file sk3407.cif
_cod_data_source_block Ib
_cod_original_cell_volume 2172.0(2)
_cod_original_sg_symbol_H-M 'C c'
_cod_database_code 2018081
_cod_database_fobs_code 2018081

loop_
_symmetry_equiv_pos_as_xyz
'x, y, z'
'x, -y, z+1/2'
'x+1/2, y+1/2, z'
'x+1/2, -y+1/2, z+1/2'

loop_
_atom_site_type_symbol
_atom_site_label
_atom_site_fract_x
_atom_site_fract_y
_atom_site_fract_z
_atom_site_U_iso_or_equiv
_atom_site_adp_type
_atom_site_calc_flag
_atom_site_refinement_flags
_atom_site_occupancy
_atom_site_disorder_assembly
_atom_site_disorder_group
N N1A 0.61616(13) 0.5230(3) 0.58590(17) 0.0210(6) Uani d . 1 . .
C C2A 0.63414(16) 0.6155(4) 0.5207(2) 0.0201(6) Uani d . 1 . .
N N21A 0.58328(15) 0.6543(4) 0.44317(19) 0.0285(7) Uani d . 1 . .
H H21A 0.5386 0.6186 0.4360 0.034 Uiso calc R 1 . .
H H21B 0.5946 0.7154 0.3995 0.034 Uiso calc R 1 . .
N N3A 0.70167(14) 0.6750(3) 0.52842(18) 0.0212(5) Uani d . 1 . .
H H3A 0.7104 0.7333 0.4821 0.025 Uiso calc R 1 . .
C C4A 0.75747(16) 0.6473(4) 0.6067(2) 0.0217(6) Uani d . 1 . .
O O41A 0.81938(12) 0.7060(3) 0.60727(15) 0.0282(5) Uani d . 1 . .
C C5A 0.74048(17) 0.5564(4) 0.6787(2) 0.0232(7) Uani d . 1 . .
H H5A 0.7756 0.5390 0.7359 0.028 Uiso calc R 1 . .
C C6A 0.67048(17) 0.4916(4) 0.6645(2) 0.0206(6) Uani d . 1 . .
N N61A 0.65267(15) 0.3953(4) 0.7290(2) 0.0292(6) Uani d . 1 . .
H H61A 0.6083 0.3562 0.7198 0.035 Uiso calc R 1 . .
H H61B 0.6853 0.3710 0.7808 0.035 Uiso calc R 1 . .
N N1B 0.43760(14) 0.5051(3) 0.40727(17) 0.0202(6) Uani d . 1 . .
C C2B 0.41736(15) 0.4106(4) 0.4692(2) 0.0197(6) Uani d . 1 . .
N N21B 0.46672(15) 0.3675(4) 0.5479(2) 0.0313(7) Uani d . 1 . .
H H21C 0.5117 0.4024 0.5574 0.038 Uiso calc R 1 . .
H H21D 0.4540 0.3045 0.5899 0.038 Uiso calc R 1 . .
N N3B 0.34909(15) 0.3540(3) 0.45794(19) 0.0221(6) Uani d . 1 . .
H H3B 0.3393 0.2903 0.5016 0.026 Uiso calc R 1 . .
C C4B 0.29359(16) 0.3925(4) 0.3799(2) 0.0211(6) Uani d . 1 . .
O O41B 0.23111(12) 0.3381(3) 0.37796(16) 0.0281(5) Uani d . 1 . .
C C5B 0.31392(17) 0.4896(4) 0.3126(2) 0.0237(7) Uani d . 1 . .
H H5B 0.2794 0.5180 0.2565 0.028 Uiso calc R 1 . .
C C6B 0.38518(17) 0.5448(4) 0.3282(2) 0.0215(6) Uani d . 1 . .
N N61B 0.40751(15) 0.6384(4) 0.2662(2) 0.0266(6) Uani d . 1 . .
H H61C 0.4530 0.6701 0.2776 0.032 Uiso calc R 1 . .
H H61D 0.3767 0.6684 0.2140 0.032 Uiso calc R 1 . .
C C1X 0.5954(3) 1.0338(6) 0.1704(4) 0.0489(11) Uani d D 1 . .
H H1X1 0.6384 1.0923 0.2076 0.073 Uiso calc R 1 . .
H H1X2 0.5691 1.1096 0.1212 0.073 Uiso calc R 1 . .
H H1X3 0.6102 0.9314 0.1427 0.073 Uiso calc R 1 . .
C C2X 0.54723(18) 0.9847(4) 0.2318(3) 0.0316(7) Uani d D 1 . .
O O2X 0.53495(14) 0.8322(3) 0.2457(2) 0.0343(6) Uani d D 1 . .
N N3X 0.51898(18) 1.1078(4) 0.2722(2) 0.0378(7) Uani d D 1 . .
C C4X 0.4720(3) 1.0644(6) 0.3330(4) 0.0617(14) Uani d D 1 . .
H H4X1 0.4217 1.0582 0.2961 0.093 Uiso calc R 1 . .
H H4X2 0.4764 1.1520 0.3809 0.093 Uiso calc R 1 . .
H H4X3 0.4865 0.9542 0.3625 0.093 Uiso calc R 1 . .
C C5X 0.5291(3) 1.2891(5) 0.2569(4) 0.0534(12) Uani d D 1 . .
H H5X1 0.5635 1.3029 0.2188 0.080 Uiso calc R 1 . .
H H5X2 0.5478 1.3458 0.3168 0.080 Uiso calc R 1 . .
H H5X3 0.4826 1.3398 0.2248 0.080 Uiso calc R 1 . .
C C1Y 0.8991(3) 0.3714(9) 0.5421(4) 0.0775(17) Uani d D 1 . .
H H1Y1 0.9239 0.2632 0.5399 0.116 Uiso calc R 1 . .
H H1Y2 0.8937 0.3900 0.6050 0.116 Uiso calc R 1 . .
H H1Y3 0.9276 0.4642 0.5255 0.116 Uiso calc R 1 . .
C C2Y 0.8241(3) 0.3665(7) 0.4731(3) 0.0741(18) Uani d D 1 . .
O O2Y 0.8107(3) 0.4576(5) 0.4029(2) 0.0796(13) Uani d D 1 . .
N N3Y 0.7765(3) 0.2683(6) 0.4930(3) 0.0740(14) Uani d D 1 . .
C C4Y 0.7040(3) 0.2654(8) 0.4267(5) 0.0778(18) Uani d D 1 . .
H H4Y1 0.7025 0.3487 0.3773 0.117 Uiso calc R 1 . .
H H4Y2 0.6672 0.2939 0.4594 0.117 Uiso calc R 1 . .
H H4Y3 0.6945 0.1518 0.3995 0.117 Uiso calc R 1 . .
C C5Y 0.7886(5) 0.1671(7) 0.5786(4) 0.085(2) Uani d D 1 . .
H H5Y1 0.8406 0.1585 0.6073 0.127 Uiso calc R 1 . .
H H5Y2 0.7684 0.0531 0.5636 0.127 Uiso calc R 1 . .
H H5Y3 0.7650 0.2223 0.6218 0.127 Uiso calc R 1 . .

loop_
_atom_site_aniso_label
_atom_site_aniso_U_11
_atom_site_aniso_U_22
_atom_site_aniso_U_33
_atom_site_aniso_U_12
_atom_site_aniso_U_13
_atom_site_aniso_U_23
N1A 0.0178(13) 0.0237(13) 0.0208(13) -0.0006(10) 0.0040(11) 0.0042(10)
C2A 0.0179(15) 0.0207(14) 0.0213(15) -0.0042(12) 0.0044(12) -0.0015(12)
N21A 0.0176(13) 0.0415(16) 0.0236(14) -0.0072(12) 0.0000(11) 0.0121(12)
N3A 0.0186(12) 0.0261(13) 0.0180(12) -0.0051(10) 0.0034(10) 0.0030(10)
C4A 0.0179(14) 0.0281(16) 0.0189(14) -0.0030(12) 0.0043(11) -0.0051(12)
O41A 0.0208(11) 0.0413(14) 0.0213(11) -0.0122(10) 0.0034(8) -0.0022(10)
C5A 0.0174(14) 0.0310(16) 0.0184(15) 0.0005(12) -0.0004(11) 0.0016(12)
C6A 0.0204(15) 0.0248(15) 0.0173(15) 0.0033(12) 0.0062(12) 0.0010(11)
N61A 0.0212(14) 0.0380(16) 0.0267(14) 0.0002(12) 0.0031(11) 0.0117(12)
N1B 0.0160(12) 0.0249(13) 0.0186(13) -0.0017(10) 0.0023(10) 0.0037(10)
C2B 0.0175(15) 0.0207(14) 0.0203(15) -0.0012(12) 0.0036(12) 0.0005(12)
N21B 0.0200(14) 0.0450(17) 0.0245(15) -0.0091(12) -0.0019(12) 0.0142(12)
N3B 0.0201(13) 0.0247(13) 0.0211(13) -0.0063(11) 0.0047(11) 0.0020(11)
C4B 0.0179(15) 0.0234(15) 0.0206(15) -0.0024(12) 0.0025(12) -0.0028(12)
O41B 0.0187(11) 0.0387(14) 0.0255(12) -0.0079(10) 0.0032(9) 0.0010(10)
C5B 0.0196(16) 0.0308(17) 0.0186(15) -0.0018(13) 0.0012(12) 0.0000(12)
C6B 0.0208(15) 0.0239(15) 0.0190(15) 0.0017(12) 0.0037(12) 0.0015(12)
N61B 0.0155(12) 0.0393(16) 0.0233(13) -0.0002(11) 0.0020(10) 0.0143(12)
C1X 0.048(2) 0.040(2) 0.069(3) -0.0004(19) 0.035(2) 0.010(2)
C2X 0.0283(17) 0.0281(17) 0.0398(18) -0.0034(14) 0.0111(14) 0.0003(14)
O2X 0.0330(14) 0.0219(11) 0.0531(14) -0.0003(11) 0.0203(11) 0.0023(11)
N3X 0.0439(17) 0.0233(15) 0.0495(19) -0.0013(13) 0.0180(14) -0.0019(13)
C4X 0.082(4) 0.041(2) 0.082(4) 0.006(2) 0.057(3) -0.001(2)
C5X 0.063(3) 0.0232(18) 0.079(3) -0.0035(19) 0.027(2) -0.007(2)
C1Y 0.082(4) 0.073(4) 0.070(4) 0.011(3) 0.006(3) -0.025(3)
C2Y 0.126(6) 0.047(3) 0.056(3) 0.009(3) 0.038(3) -0.014(2)
O2Y 0.143(4) 0.058(2) 0.0332(16) -0.018(2) 0.0134(19) 0.0036(16)
N3Y 0.134(4) 0.045(2) 0.054(2) 0.012(3) 0.045(2) 0.0016(19)
C4Y 0.065(3) 0.065(4) 0.099(5) 0.005(3) 0.013(3) -0.032(3)
C5Y 0.166(7) 0.043(3) 0.062(3) 0.023(4) 0.058(4) 0.010(2)

loop_
_atom_type_symbol
_atom_type_description
_atom_type_scat_dispersion_real
_atom_type_scat_dispersion_imag
_atom_type_scat_source
C C 0.0033 0.0016 'International Tables Vol C Tables 4.2.6.8 and 6.1.1.4'
H H 0.0000 0.0000 'International Tables Vol C Tables 4.2.6.8 and 6.1.1.4'
N N 0.0061 0.0033 'International Tables Vol C Tables 4.2.6.8 and 6.1.1.4'
O O 0.0106 0.0060 'International Tables Vol C Tables 4.2.6.8 and 6.1.1.4'

loop_
_geom_angle_atom_site_label_1
_geom_angle_atom_site_label_2
_geom_angle_atom_site_label_3
_geom_angle_site_symmetry_1
_geom_angle_site_symmetry_3
_geom_angle
_geom_angle_publ_flag
C2A N1A C6A . . 116.2(3) ?
N1A C2A N21A . . 119.2(3) ?
N1A C2A N3A . . 123.3(3) ?
N21A C2A N3A . . 117.5(3) ?
C2A N21A H21A . . 120.0 ?
C2A N21A H21B . . 120.0 ?
H21A N21A H21B . . 120.0 ?
C2A N3A C4A . . 122.2(3) ?
C2A N3A H3A . . 118.9 ?
C4A N3A H3A . . 118.9 ?
O41A C4A N3A . . 117.8(3) ?
O41A C4A C5A . . 125.6(3) ?
N3A C4A C5A . . 116.6(3) ?
C4A C5A C6A . . 118.3(3) ?
C4A C5A H5A . . 120.9 ?
C6A C5A H5A . . 120.9 ?
N61A C6A N1A . . 116.0(3) ?
N61A C6A C5A . . 120.6(3) ?
N1A C6A C5A . . 123.3(3) ?
C6A N61A H61A . . 120.0 ?
C6A N61A H61B . . 120.0 ?
H61A N61A H61B . . 120.0 ?
C2B N1B C6B . . 116.6(3) ?
N1B C2B N21B . . 119.0(3) ?
N1B C2B N3B . . 123.2(3) ?
N21B C2B N3B . . 117.7(3) ?
C2B N21B H21C . . 120.0 ?
C2B N21B H21D . . 120.0 ?
H21C N21B H21D . . 120.0 ?
C2B N3B C4B . . 122.6(3) ?
C2B N3B H3B . . 118.7 ?
C4B N3B H3B . . 118.7 ?
O41B C4B N3B . . 117.4(3) ?
O41B C4B C5B . . 127.3(3) ?
N3B C4B C5B . . 115.2(3) ?
C6B C5B C4B . . 119.5(3) ?
C6B C5B H5B . . 120.2 ?
C4B C5B H5B . . 120.2 ?
N61B C6B N1B . . 115.2(3) ?
N61B C6B C5B . . 122.0(3) ?
N1B C6B C5B . . 122.8(3) ?
C6B N61B H61C . . 120.0 ?
C6B N61B H61D . . 120.0 ?
H61C N61B H61D . . 120.0 ?
C2X C1X H1X1 . . 109.5 ?
C2X C1X H1X2 . . 109.5 ?
H1X1 C1X H1X2 . . 109.5 ?
C2X C1X H1X3 . . 109.5 ?
H1X1 C1X H1X3 . . 109.5 ?
H1X2 C1X H1X3 . . 109.5 ?
O2X C2X N3X . . 120.6(3) ?
O2X C2X C1X . . 121.2(3) ?
N3X C2X C1X . . 118.2(3) ?
C2X N3X C5X . . 123.7(3) ?
C2X N3X C4X . . 119.7(3) ?
C5X N3X C4X . . 116.6(3) ?
N3X C4X H4X1 . . 109.5 ?
N3X C4X H4X2 . . 109.5 ?
H4X1 C4X H4X2 . . 109.5 ?
N3X C4X H4X3 . . 109.5 ?
H4X1 C4X H4X3 . . 109.5 ?
H4X2 C4X H4X3 . . 109.5 ?
N3X C5X H5X1 . . 109.5 ?
N3X C5X H5X2 . . 109.5 ?
H5X1 C5X H5X2 . . 109.5 ?
N3X C5X H5X3 . . 109.5 ?
H5X1 C5X H5X3 . . 109.5 ?
H5X2 C5X H5X3 . . 109.5 ?
C2Y C1Y H1Y1 . . 109.5 ?
C2Y C1Y H1Y2 . . 109.5 ?
H1Y1 C1Y H1Y2 . . 109.5 ?
C2Y C1Y H1Y3 . . 109.5 ?
H1Y1 C1Y H1Y3 . . 109.5 ?
H1Y2 C1Y H1Y3 . . 109.5 ?
O2Y C2Y N3Y . . 122.4(6) ?
O2Y C2Y C1Y . . 120.4(6) ?
N3Y C2Y C1Y . . 117.2(5) ?
C2Y N3Y C5Y . . 124.1(6) ?
C2Y N3Y C4Y . . 116.9(5) ?
C5Y N3Y C4Y . . 118.9(6) ?
N3Y C4Y H4Y1 . . 109.5 ?
N3Y C4Y H4Y2 . . 109.5 ?
H4Y1 C4Y H4Y2 . . 109.5 ?
N3Y C4Y H4Y3 . . 109.5 ?
H4Y1 C4Y H4Y3 . . 109.5 ?
H4Y2 C4Y H4Y3 . . 109.5 ?
N3Y C5Y H5Y1 . . 109.5 ?
N3Y C5Y H5Y2 . . 109.5 ?
H5Y1 C5Y H5Y2 . . 109.5 ?
N3Y C5Y H5Y3 . . 109.5 ?
H5Y1 C5Y H5Y3 . . 109.5 ?
H5Y2 C5Y H5Y3 . . 109.5 ?

loop_
_geom_bond_atom_site_label_1
_geom_bond_atom_site_label_2
_geom_bond_site_symmetry_2
_geom_bond_distance
_geom_bond_publ_flag
N1A C2A . 1.329(4) ?
N1A C6A . 1.375(4) ?
C2A N21A . 1.341(4) ?
C2A N3A . 1.352(4) ?
N21A H21A . 0.8800 ?
N21A H21B . 0.8800 ?
N3A C4A . 1.382(4) ?
N3A H3A . 0.8800 ?
C4A O41A . 1.270(4) ?
C4A C5A . 1.397(5) ?
C5A C6A . 1.399(5) ?
C5A H5A . 0.9500 ?
C6A N61A . 1.336(4) ?
N61A H61A . 0.8800 ?
N61A H61B . 0.8800 ?
N1B C2B . 1.319(4) ?
N1B C6B . 1.374(4) ?
C2B N21B . 1.348(4) ?
C2B N3B . 1.350(4) ?
N21B H21C . 0.8800 ?
N21B H21D . 0.8800 ?
N3B C4B . 1.393(4) ?
N3B H3B . 0.8800 ?
C4B O41B . 1.264(4) ?
C4B C5B . 1.395(5) ?
C5B C6B . 1.393(5) ?
C5B H5B . 0.9500 ?
C6B N61B . 1.335(4) ?
N61B H61C . 0.8800 ?
N61B H61D . 0.8800 ?
C1X C2X . 1.507(5) ?
C1X H1X1 . 0.9800 ?
C1X H1X2 . 0.9800 ?
C1X H1X3 . 0.9800 ?
C2X O2X . 1.250(4) ?
C2X N3X . 1.327(4) ?
N3X C5X . 1.466(4) ?
N3X C4X . 1.472(5) ?
C4X H4X1 . 0.9800 ?
C4X H4X2 . 0.9800 ?
C4X H4X3 . 0.9800 ?
C5X H5X1 . 0.9800 ?
C5X H5X2 . 0.9800 ?
C5X H5X3 . 0.9800 ?
C1Y C2Y . 1.538(7) ?
C1Y H1Y1 . 0.9800 ?
C1Y H1Y2 . 0.9800 ?
C1Y H1Y3 . 0.9800 ?
C2Y O2Y . 1.241(6) ?
C2Y N3Y . 1.287(6) ?
N3Y C5Y . 1.471(6) ?
N3Y C4Y . 1.483(7) ?
C4Y H4Y1 . 0.9800 ?
C4Y H4Y2 . 0.9800 ?
C4Y H4Y3 . 0.9800 ?
C5Y H5Y1 . 0.9800 ?
C5Y H5Y2 . 0.9800 ?
C5Y H5Y3 . 0.9800 ?

loop_
_geom_hbond_atom_site_label_D
_geom_hbond_atom_site_label_H
_geom_hbond_atom_site_label_A
_geom_hbond_site_symmetry_A
_geom_hbond_distance_DH
_geom_hbond_distance_HA
_geom_hbond_distance_DA
_geom_hbond_angle_DHA
N21A H21A N1B . 0.88 2.07 2.946(4) 171
N21A H21B O2X . 0.88 2.46 3.176(4) 139
N3A H3A O41B 3 0.88 1.89 2.765(3) 174
N61A H61A O2X 2_565 0.88 2.15 2.939(4) 150
N61A H61B O41B 4 0.88 2.22 2.975(4) 144
N21B H21C N1A . 0.88 2.16 3.029(4) 172
N3B H3B O41A 3_445 0.88 1.84 2.700(4) 166
N61B H61C O2X . 0.88 2.17 2.960(4) 149
N61B H61D O41A 4_464 0.88 1.95 2.813(4) 165

loop_
_geom_torsion_atom_site_label_1
_geom_torsion_atom_site_label_2
_geom_torsion_atom_site_label_3
_geom_torsion_atom_site_label_4
_geom_torsion_site_symmetry_1
_geom_torsion_site_symmetry_2
_geom_torsion_site_symmetry_3
_geom_torsion_site_symmetry_4
_geom_torsion
_geom_torsion_publ_flag
C6A N1A C2A N21A . . . . -178.4(3) ?
C6A N1A C2A N3A . . . . 0.9(4) ?
N1A C2A N3A C4A . . . . -1.6(5) ?
N21A C2A N3A C4A . . . . 177.8(3) ?
C2A N3A C4A O41A . . . . 179.0(3) ?
C2A N3A C4A C5A . . . . -1.0(4) ?
O41A C4A C5A C6A . . . . -176.1(3) ?
N3A C4A C5A C6A . . . . 3.9(4) ?
C2A N1A C6A N61A . . . . -178.5(3) ?
C2A N1A C6A C5A . . . . 2.3(4) ?
C4A C5A C6A N61A . . . . 176.0(3) ?
C4A C5A C6A N1A . . . . -4.8(5) ?
C6B N1B C2B N21B . . . . 179.8(3) ?
C6B N1B C2B N3B . . . . -0.2(4) ?
N1B C2B N3B C4B . . . . -0.8(5) ?
N21B C2B N3B C4B . . . . 179.2(3) ?
C2B N3B C4B O41B . . . . -177.5(3) ?
C2B N3B C4B C5B . . . . 1.9(4) ?
O41B C4B C5B C6B . . . . 177.3(3) ?
N3B C4B C5B C6B . . . . -2.0(4) ?
C2B N1B C6B N61B . . . . -179.1(3) ?
C2B N1B C6B C5B . . . . 0.0(5) ?
C4B C5B C6B N61B . . . . -179.8(3) ?
C4B C5B C6B N1B . . . . 1.2(5) ?
O2X C2X N3X C5X . . . . -178.0(4) ?
C1X C2X N3X C5X . . . . 3.2(6) ?
O2X C2X N3X C4X . . . . -0.8(6) ?
C1X C2X N3X C4X . . . . -179.7(5) ?
O2Y C2Y N3Y C5Y . . . . -175.7(5) ?
C1Y C2Y N3Y C5Y . . . . 2.5(7) ?
O2Y C2Y N3Y C4Y . . . . 1.2(7) ?
C1Y C2Y N3Y C4Y . . . . 179.4(5) ?
